data_2010770
loop_
_publ_author_name
'Freyhardt, Clemens C.'
'Wiebcke, Michael'
'Felsche, J\"urgen'

_publ_section_title
;
 The monoclinic and cubic phases of metaboric acid (precise
 redeterminations)
;
_journal_issue 3
_journal_name_full 'Acta Crystallographica Section C'
_journal_page_first 276
_journal_page_last 278
_journal_paper_doi 10.1107/S0108270199016042
_journal_volume 56
_journal_year 2000
_chemical_compound_source Synthetic
_chemical_formula_iupac 'H B O2'
_chemical_formula_sum 'B H O2'
_chemical_formula_weight 43.82
_chemical_name_mineral Clinometaborite
_chemical_name_systematic ' metaboric acid, \b-phase'
_space_group_IT_number 14
_symmetry_cell_setting monoclinic
_symmetry_space_group_name_Hall '-P 2ybc'
_symmetry_space_group_name_H-M 'P 1 21/c 1'
_cell_angle_alpha 90.00
_cell_angle_beta 93.500(10)
_cell_angle_gamma 90.00
_cell_formula_units_Z 12
_cell_length_a 6.7580(10)
_cell_length_b 8.8440(10)
_cell_length_c 7.075(2)
_cell_measurement_reflns_used 25
_cell_measurement_temperature 183
_cell_measurement_theta_max 23.67
_cell_measurement_theta_min 11.95
_cell_volume 422.07(14)
_computing_cell_refinement 'SET4 in CAD-4 Software'
_computing_data_collection 'CAD-4 Software (Enraf-Nonius, 1989)'
_computing_data_reduction 'MolEN (Fair, 1990)'
_computing_molecular_graphics 'ORTEP-3 (Farrugia, 1997) and DIAMOND (Brandenburg & Berndt, 1999)'
_computing_publication_material SHELXL97
_computing_structure_refinement 'SHELXL97 (Sheldrick, 1997)'
_database_code_amcsd 0018653
_diffrn_measurement_device 'Enraf-Nonius CAD4'
_diffrn_measurement_method \w--2\q
_diffrn_radiation_type MoK\a
_diffrn_radiation_wavelength .71073
_diffrn_reflns_av_R_equivalents .029
_diffrn_reflns_limit_h_max 14
_diffrn_reflns_limit_h_min 0
_diffrn_reflns_limit_k_max 19
_diffrn_reflns_limit_k_min 0
_diffrn_reflns_limit_l_max 15
_diffrn_reflns_limit_l_min -15
_diffrn_reflns_number 4617
_diffrn_reflns_theta_max 49.98
_diffrn_standards_decay_% 1.5
_diffrn_standards_interval_count 200
_diffrn_standards_number 3
_exptl_absorpt_coefficient_mu .205
_exptl_absorpt_correction_type none
_exptl_crystal_colour colourless
_exptl_crystal_density_diffrn 2.069
_exptl_crystal_density_method 'not measured'
_exptl_crystal_description 'irregular polyhedron'
_exptl_crystal_F_000 264
_exptl_crystal_size_max .45
_exptl_crystal_size_mid .30
_exptl_crystal_size_min .30
_refine_diff_density_max .495
_refine_diff_density_min -.573
_refine_ls_extinction_method none
_refine_ls_goodness_of_fit_ref 1.076
_refine_ls_hydrogen_treatment refall
_refine_ls_number_parameters 94
_refine_ls_number_reflns 4400
_refine_ls_R_factor_gt .0309
_refine_ls_shift/su_max <0.001
_refine_ls_structure_factor_coef Fsqd
_refine_ls_weighting_details 'calc w = 1/[\s^2^(Fo^2^)+(0.0528P)^2^+0.0061P] where P=(Fo^2^+2Fc^2^)/3'
_refine_ls_weighting_scheme calc
_refine_ls_wR_factor_ref .0872
_reflns_number_gt 3549
_reflns_number_total 4400
_reflns_threshold_expression F>4\s(F)
_cod_data_source_file sk1343.cif
_cod_data_source_block I
_cod_original_cell_volume 422.10(10)
_cod_original_sg_symbol_H-M 'P 21/c'
_cod_database_code 2010770
_cod_database_fobs_code 2010770

loop_
_space_group_symop_operation_xyz
'x, y, z'
'-x, y+1/2, -z+1/2'
'-x, -y, -z'
'x, -y-1/2, z-1/2'

loop_
_atom_site_label
_atom_site_fract_x
_atom_site_fract_y
_atom_site_fract_z
_atom_site_U_iso_or_equiv
_atom_site_adp_type
_atom_site_type_symbol
B1 .82973(5) -.04305(4) .23313(6) .00774(5) Uani B
B2 .97799(5) .21057(4) .26215(6) .00767(5) Uani B
B3 .67149(6) .16278(4) .40129(6) .00801(5) Uani B
O1 .99486(4) .06010(3) .21706(4) .00814(4) Uani O
O2 .81676(4) .26220(3) .35432(4) .01051(5) Uani O
O3 .68233(4) .01329(3) .35631(4) .00941(4) Uani O
O4 .87806(4) -.19463(3) .28819(4) .00967(4) Uani O
O5 .72270(4) -.04719(3) .03131(4) .00988(4) Uani O
O6 .51804(4) .21638(3) .49931(5) .01135(5) Uani O
H1 .638(2) -.1334(15) .006(2) .047(4) Uiso H
H2 .822(2) -.0530(16) -.0703(19) .051(4) Uiso H
H3 .4367(19) .1347(13) .5269(18) .039(3) Uiso H

loop_
_atom_site_aniso_label
_atom_site_aniso_U_11
_atom_site_aniso_U_22
_atom_site_aniso_U_33
_atom_site_aniso_U_12
_atom_site_aniso_U_13
_atom_site_aniso_U_23
B1 .00797(11) .00388(10) .01178(12) -.00004(8) .00394(9) -.00032(9)
B2 .00788(11) .00420(10) .01121(12) -.00041(8) .00275(9) -.00058(9)
B3 .00819(11) .00480(11) .01143(13) .00057(8) .00363(9) -.00048(9)
O1 .00789(8) .00376(7) .01320(9) -.00088(6) .00417(6) -.00123(6)
O2 .00953(9) .00489(8) .01783(11) -.00085(6) .00672(8) -.00219(7)
O3 .00987(8) .00441(7) .01469(10) -.00015(6) .00682(7) -.00105(7)
O4 .00966(8) .00390(7) .01601(10) .00162(6) .00549(7) .00134(7)
O5 .01026(9) .00778(9) .01184(9) -.00225(7) .00267(7) -.00057(7)
O6 .01098(9) .00598(8) .01801(11) .00125(7) .00834(8) -.00018(7)

loop_
_atom_type_symbol
_atom_type_description
_atom_type_scat_dispersion_real
_atom_type_scat_dispersion_imag
_atom_type_scat_source
B B .0013 .0007 'International Tables Vol C Tables 4.2.6.8 and 6.1.1.4'
O O .0106 .0060 'International Tables Vol C Tables 4.2.6.8 and 6.1.1.4'
H H .0000 .0000 'International Tables Vol C Tables 4.2.6.8 and 6.1.1.4'

loop_
_geom_angle_atom_site_label_1
_geom_angle_atom_site_label_2
_geom_angle_atom_site_label_3
_geom_angle_site_symmetry_1
_geom_angle
_geom_angle_publ_flag
O4 B1 O1 . 116.56(3) no
O4 B1 O3 . 108.21(3) no
O1 B1 O3 . 112.99(3) no
O4 B1 O5 . 108.23(3) no
O1 B1 O5 . 104.99(3) no
O3 B1 O5 . 105.11(3) no
O4 B2 O1 2_755 117.98(3) no
O4 B2 O2 2_755 121.45(3) no
O1 B2 O2 . 120.57(3) no
O3 B3 O6 . 120.54(3) no
O3 B3 O2 . 121.00(3) no
O6 B3 O2 . 118.44(3) no
B2 O1 B1 . 121.01(3) no
B3 O2 B2 . 119.91(3) no
B3 O3 B1 . 121.46(3) no
B2 O4 B1 2_745 131.93(3) no
B1 O5 H1 . 115.2(8) no
B1 O5 H2 . 111.2(8) no
H1 O5 H2 . 103.7(11) no
B3 O6 H3 . 108.2(8) no

loop_
_geom_bond_atom_site_label_1
_geom_bond_atom_site_label_2
_geom_bond_site_symmetry_1
_geom_bond_site_symmetry_2
_geom_bond_distance
_geom_bond_publ_flag
B1 O4 . . 1.4284(5) yes
B1 O1 . . 1.4512(5) yes
B1 O3 . . 1.4512(5) yes
B1 O5 . . 1.5612(6) yes
B2 O4 . 2_755 1.3485(5) yes
B2 O1 . . 1.3748(4) yes
B2 O2 . . 1.3812(5) yes
B3 O3 . . 1.3628(5) yes
B3 O6 . . 1.3671(5) yes
B3 O2 . . 1.3738(5) yes
O5 H1 . . .963(14) no
O5 H2 . . 1.013(15) no
O6 H3 . . .936(12) no

loop_
_geom_hbond_atom_site_label_D
_geom_hbond_atom_site_label_H
_geom_hbond_atom_site_label_A
_geom_hbond_site_symmetry_A
_geom_hbond_distance_DH
_geom_hbond_distance_HA
_geom_hbond_distance_DA
_geom_hbond_angle_DHA
_geom_hbond_publ_flag
O5 H1 O6 2_645 .960(10) 1.700(10) 2.6500(10) 170.2(8) yes
O5 H2 O1 3_755 1.010(10) 1.670(10) 2.6750(10) 173.3(8) yes
O5 H2 O4 4 1.010(10) 2.480(10) 3.0810(10) 117.1(8) yes
O5 H2 O2 4_565 1.010(10) 2.630(10) 2.9020(10) 95.4(8) yes
O6 H3 O3 3_656 .940(10) 1.770(10) 2.6780(10) 163.6(8) yes
O6 H3 O4 3_656 .940(10) 2.620(10) 3.1550(10) 117.0(8) yes

loop_
_cod_related_entry_id
_cod_related_entry_database
_cod_related_entry_code
1 AMCSD 0018653
